data_4329889
loop_
_publ_author_name
'Ryan E. Cowley'
'Patrick L. Holland'

_publ_section_title
;
 Ligand Effects on Hydrogen Atom Transfer from Hydrocarbons to
 Three-Coordinate Iron Imides
;
_journal_name_full 'Inorganic Chemistry'
_journal_page_first 8352
_journal_page_last 8361
_journal_paper_doi 10.1021/ic300870y
_journal_volume 51
_journal_year 2012
_chemical_formula_moiety 'C62 H53 Fe N3, C5 H12'
_chemical_formula_sum 'C67 H65 Fe N3'
_chemical_formula_weight 968.07
_chemical_name_common 6H
_chemical_name_systematic
; 
 ? 
;
_space_group_IT_number 14
_symmetry_cell_setting monoclinic
_symmetry_space_group_name_Hall '-P 2yn'
_symmetry_space_group_name_H-M 'P 1 21/n 1'
_atom_sites_solution_hydrogens geom
_atom_sites_solution_primary direct
_atom_sites_solution_secondary difmap
_audit_creation_method SHELXL-97
_cell_angle_alpha 90.00
_cell_angle_beta 90.200(2)
_cell_angle_gamma 90.00
_cell_formula_units_Z 4
_cell_length_a 17.0483(17)
_cell_length_b 13.7677(14)
_cell_length_c 21.744(2)
_cell_measurement_reflns_used 3929
_cell_measurement_temperature 100.0(1)
_cell_measurement_theta_max 36.77
_cell_measurement_theta_min 2.67
_cell_volume 5103.6(9)
_computing_cell_refinement 'SAINT (Bruker, 2009)'
_computing_data_collection 'APEX2 (Bruker, 2011)'
_computing_data_reduction 'SAINT (Bruker, 2009)'
_computing_molecular_graphics 'SHELXTL (Sheldrick, 2008)'
_computing_publication_material 'SHELXTL (Sheldrick, 2008)'
_computing_structure_refinement 'SHELXL-97 (Sheldrick, 2008)'
_computing_structure_solution 'SIR97 (Altomare et al., 1999)'
_diffrn_ambient_temperature 100.0(1)
_diffrn_measured_fraction_theta_full 0.998
_diffrn_measured_fraction_theta_max 0.998
_diffrn_measurement_device_type 'Bruker SMART APEX II CCD Platform'
_diffrn_measurement_method 'area detector, \w scans per \f'
_diffrn_radiation_monochromator graphite
_diffrn_radiation_source 'fine-focus sealed tube'
_diffrn_radiation_type MoK\a
_diffrn_radiation_wavelength 0.71073
_diffrn_reflns_av_R_equivalents 0.0653
_diffrn_reflns_av_sigmaI/netI 0.0518
_diffrn_reflns_limit_h_max 29
_diffrn_reflns_limit_h_min -29
_diffrn_reflns_limit_k_max 23
_diffrn_reflns_limit_k_min -23
_diffrn_reflns_limit_l_max 37
_diffrn_reflns_limit_l_min -37
_diffrn_reflns_number 154622
_diffrn_reflns_theta_full 37.78
_diffrn_reflns_theta_max 37.78
_diffrn_reflns_theta_min 1.52
_exptl_absorpt_coefficient_mu 0.342
_exptl_absorpt_correction_T_max 0.9044
_exptl_absorpt_correction_T_min 0.8614
_exptl_absorpt_correction_type multi-scan
_exptl_absorpt_process_details 'SADABS (Sheldrick, 2008)'
_exptl_crystal_colour red
_exptl_crystal_density_diffrn 1.260
_exptl_crystal_description block
_exptl_crystal_F_000 2056
_exptl_crystal_size_max 0.45
_exptl_crystal_size_mid 0.35
_exptl_crystal_size_min 0.30
_refine_diff_density_max 0.615
_refine_diff_density_min -0.522
_refine_diff_density_rms 0.078
_refine_ls_extinction_method none
_refine_ls_goodness_of_fit_ref 1.018
_refine_ls_hydrogen_treatment mixed
_refine_ls_matrix_type full
_refine_ls_number_parameters 651
_refine_ls_number_reflns 27353
_refine_ls_number_restraints 0
_refine_ls_restrained_S_all 1.018
_refine_ls_R_factor_all 0.0852
_refine_ls_R_factor_gt 0.0488
_refine_ls_shift/su_max 0.001
_refine_ls_shift/su_mean 0.000
_refine_ls_structure_factor_coef Fsqd
_refine_ls_weighting_details 'calc w=1/[\s^2^(Fo^2^)+(0.0677P)^2^+1.2163P] where P=(Fo^2^+2Fc^2^)/3'
_refine_ls_weighting_scheme calc
_refine_ls_wR_factor_gt 0.1207
_refine_ls_wR_factor_ref 0.1404
_reflns_number_gt 18458
_reflns_number_total 27353
_reflns_threshold_expression >2sigma(I)
_cod_data_source_file ic300870y_si_002_5.cif
_cod_data_source_block 6H
_cod_original_cell_volume 5103.7(9)
_cod_database_code 4329889

loop_
_symmetry_equiv_pos_as_xyz
'x, y, z'
'-x+1/2, y+1/2, -z+1/2'
'-x, -y, -z'
'x-1/2, -y-1/2, z-1/2'

loop_
_atom_site_label
_atom_site_type_symbol
_atom_site_fract_x
_atom_site_fract_y
_atom_site_fract_z
_atom_site_U_iso_or_equiv
_atom_site_adp_type
_atom_site_occupancy
_atom_site_symmetry_multiplicity
_atom_site_calc_flag
_atom_site_refinement_flags
Fe1 Fe 0.453168(9) 0.026039(12) 0.240419(7) 0.01535(4) Uani 1 1 d .
N11 N 0.46559(5) 0.07809(7) 0.15458(4) 0.01323(14) Uani 1 1 d .
N21 N 0.34594(5) 0.07938(7) 0.25006(4) 0.01358(15) Uani 1 1 d .
C11 C 0.42880(6) 0.16934(9) 0.06161(5) 0.01785(19) Uani 1 1 d .
H11A H 0.4320 0.1121 0.0350 0.027 Uiso 1 1 calc R
H11B H 0.4781 0.2058 0.0594 0.027 Uiso 1 1 calc R
H11C H 0.3854 0.2108 0.0480 0.027 Uiso 1 1 calc R
C21 C 0.41488(6) 0.13754(7) 0.12698(5) 0.01315(16) Uani 1 1 d .
C31 C 0.34736(6) 0.17297(8) 0.15602(5) 0.01429(17) Uani 1 1 d .
H31A H 0.3190 0.2209 0.1337 0.017 Uiso 1 1 calc R
C41 C 0.31568(6) 0.14792(8) 0.21319(5) 0.01372(16) Uani 1 1 d .
C51 C 0.24388(7) 0.20405(8) 0.23284(6) 0.0192(2) Uani 1 1 d .
H51A H 0.2457 0.2146 0.2774 0.029 Uiso 1 1 calc R
H51B H 0.1966 0.1671 0.2222 0.029 Uiso 1 1 calc R
H51C H 0.2428 0.2669 0.2117 0.029 Uiso 1 1 calc R
C12 C 0.53822(6) 0.05475(8) 0.12582(5) 0.01281(16) Uani 1 1 d .
C22 C 0.55135(6) -0.04178(8) 0.10751(5) 0.01366(16) Uani 1 1 d .
C32 C 0.62465(6) -0.06884(8) 0.08461(5) 0.01461(17) Uani 1 1 d .
H32A H 0.6333 -0.1346 0.0732 0.018 Uiso 1 1 calc R
C42 C 0.68550(6) -0.00183(8) 0.07804(5) 0.01421(17) Uani 1 1 d .
C52 C 0.67087(6) 0.09407(8) 0.09586(5) 0.01472(17) Uani 1 1 d .
H52A H 0.7116 0.1407 0.0916 0.018 Uiso 1 1 calc R
C62 C 0.59891(6) 0.12408(7) 0.11971(5) 0.01343(16) Uani 1 1 d .
C72 C 0.48755(6) -0.11571(8) 0.11019(5) 0.01496(17) Uani 1 1 d .
C82 C 0.42850(7) -0.11633(9) 0.06539(5) 0.0195(2) Uani 1 1 d .
H82A H 0.4274 -0.0674 0.0346 0.023 Uiso 1 1 calc R
C92 C 0.37121(7) -0.18863(10) 0.06583(6) 0.0235(2) Uani 1 1 d .
H92A H 0.3314 -0.1887 0.0352 0.028 Uiso 1 1 calc R
C102 C 0.37182(8) -0.26026(10) 0.11051(7) 0.0257(2) Uani 1 1 d .
H10A H 0.3329 -0.3096 0.1104 0.031 Uiso 1 1 calc R
C112 C 0.42967(8) -0.25947(9) 0.15548(7) 0.0249(2) Uani 1 1 d .
H11D H 0.4301 -0.3081 0.1865 0.030 Uiso 1 1 calc R
C122 C 0.48740(7) -0.18745(9) 0.15535(6) 0.0197(2) Uani 1 1 d .
H12A H 0.5269 -0.1874 0.1863 0.024 Uiso 1 1 calc R
C132 C 0.58794(6) 0.22900(8) 0.13388(5) 0.01436(17) Uani 1 1 d .
C142 C 0.61713(7) 0.29803(8) 0.09265(5) 0.01754(19) Uani 1 1 d .
H14A H 0.6449 0.2769 0.0573 0.021 Uiso 1 1 calc R
C152 C 0.60637(7) 0.39685(9) 0.10242(6) 0.0209(2) Uani 1 1 d .
H15A H 0.6269 0.4426 0.0740 0.025 Uiso 1 1 calc R
C162 C 0.56554(8) 0.42854(9) 0.15369(6) 0.0235(2) Uani 1 1 d .
H16A H 0.5569 0.4959 0.1601 0.028 Uiso 1 1 calc R
C172 C 0.53744(7) 0.36101(9) 0.19559(6) 0.0224(2) Uani 1 1 d .
H17A H 0.5104 0.3826 0.2312 0.027 Uiso 1 1 calc R
C182 C 0.54847(7) 0.26210(8) 0.18597(5) 0.01790(19) Uani 1 1 d .
H18A H 0.5290 0.2167 0.2151 0.021 Uiso 1 1 calc R
C192 C 0.76292(6) -0.03160(8) 0.05357(5) 0.01548(17) Uani 1 1 d .
C202 C 0.83185(6) 0.01273(9) 0.07442(5) 0.01835(19) Uani 1 1 d .
H20A H 0.8288 0.0649 0.1029 0.022 Uiso 1 1 calc R
C212 C 0.90477(7) -0.01857(10) 0.05395(6) 0.0216(2) Uani 1 1 d .
H21A H 0.9511 0.0122 0.0687 0.026 Uiso 1 1 calc R
C222 C 0.91038(7) -0.09428(10) 0.01228(6) 0.0240(2) Uani 1 1 d .
H22A H 0.9603 -0.1161 -0.0012 0.029 Uiso 1 1 calc R
C232 C 0.84260(7) -0.13801(10) -0.00962(7) 0.0258(2) Uani 1 1 d .
H23A H 0.8460 -0.1895 -0.0386 0.031 Uiso 1 1 calc R
C242 C 0.76951(7) -0.10663(9) 0.01077(6) 0.0214(2) Uani 1 1 d .
H24A H 0.7234 -0.1368 -0.0047 0.026 Uiso 1 1 calc R
C13 C 0.30263(6) 0.04703(8) 0.30202(5) 0.01371(16) Uani 1 1 d .
C23 C 0.23145(6) -0.00422(8) 0.29413(5) 0.01418(17) Uani 1 1 d .
C33 C 0.19281(6) -0.04054(8) 0.34592(5) 0.01527(17) Uani 1 1 d .
H33A H 0.1445 -0.0739 0.3407 0.018 Uiso 1 1 calc R
C43 C 0.22350(6) -0.02905(8) 0.40512(5) 0.01479(17) Uani 1 1 d .
C53 C 0.29398(6) 0.02057(8) 0.41188(5) 0.01532(17) Uani 1 1 d .
H53A H 0.3153 0.0291 0.4519 0.018 Uiso 1 1 calc R
C63 C 0.33450(6) 0.05845(8) 0.36138(5) 0.01446(17) Uani 1 1 d .
C73 C 0.19548(6) -0.02256(8) 0.23280(5) 0.01468(17) Uani 1 1 d .
C83 C 0.23783(7) -0.06027(9) 0.18314(5) 0.01885(19) Uani 1 1 d .
H83A H 0.2922 -0.0738 0.1878 0.023 Uiso 1 1 calc R
C93 C 0.20089(8) -0.07798(10) 0.12711(6) 0.0230(2) Uani 1 1 d .
H93A H 0.2302 -0.1035 0.0938 0.028 Uiso 1 1 calc R
C103 C 0.12167(8) -0.05872(10) 0.11949(6) 0.0237(2) Uani 1 1 d .
H10B H 0.0967 -0.0710 0.0811 0.028 Uiso 1 1 calc R
C113 C 0.07919(7) -0.02142(10) 0.16828(6) 0.0230(2) Uani 1 1 d .
H11E H 0.0249 -0.0080 0.1634 0.028 Uiso 1 1 calc R
C123 C 0.11576(7) -0.00359(9) 0.22439(5) 0.01843(19) Uani 1 1 d .
H12B H 0.0860 0.0219 0.2575 0.022 Uiso 1 1 calc R
C133 C 0.41170(6) 0.10563(8) 0.37255(5) 0.01527(17) Uani 1 1 d .
C143 C 0.43349(7) 0.19388(9) 0.34510(5) 0.01834(19) Uani 1 1 d .
H14B H 0.3987 0.2253 0.3173 0.022 Uiso 1 1 calc R
C153 C 0.50596(7) 0.23553(9) 0.35854(6) 0.0223(2) Uani 1 1 d .
H15B H 0.5202 0.2953 0.3399 0.027 Uiso 1 1 calc R
C163 C 0.55755(7) 0.19050(10) 0.39896(6) 0.0230(2) Uani 1 1 d .
H16B H 0.6071 0.2191 0.4076 0.028 Uiso 1 1 calc R
C173 C 0.53654(7) 0.10365(9) 0.42667(5) 0.0207(2) Uani 1 1 d .
H17B H 0.5716 0.0727 0.4545 0.025 Uiso 1 1 calc R
C183 C 0.46420(6) 0.06191(9) 0.41365(5) 0.01745(18) Uani 1 1 d .
H18B H 0.4501 0.0026 0.4330 0.021 Uiso 1 1 calc R
C193 C 0.18280(6) -0.07071(8) 0.45924(5) 0.01533(17) Uani 1 1 d .
C203 C 0.10093(7) -0.07102(8) 0.46314(5) 0.01800(19) Uani 1 1 d .
H20B H 0.0706 -0.0438 0.4307 0.022 Uiso 1 1 calc R
C213 C 0.06346(7) -0.11077(9) 0.51393(6) 0.0209(2) Uani 1 1 d .
H21B H 0.0078 -0.1102 0.5161 0.025 Uiso 1 1 calc R
C223 C 0.10689(8) -0.15128(9) 0.56143(6) 0.0226(2) Uani 1 1 d .
H22B H 0.0812 -0.1783 0.5961 0.027 Uiso 1 1 calc R
C233 C 0.18812(8) -0.15210(9) 0.55799(6) 0.0227(2) Uani 1 1 d .
H23B H 0.2181 -0.1800 0.5904 0.027 Uiso 1 1 calc R
C243 C 0.22572(7) -0.11229(9) 0.50740(5) 0.0199(2) Uani 1 1 d .
H24B H 0.2814 -0.1133 0.5055 0.024 Uiso 1 1 calc R
N14 N 0.54455(6) -0.03284(8) 0.27431(5) 0.01838(17) Uani 1 1 d .
H14 H 0.5822(13) -0.0050(15) 0.2573(10) 0.039(5) Uiso 1 1 d .
C14 C 0.56760(6) -0.08290(8) 0.32682(5) 0.01645(18) Uani 1 1 d .
C24 C 0.51685(7) -0.15006(8) 0.35537(5) 0.01812(19) Uani 1 1 d .
C34 C 0.54133(7) -0.19859(9) 0.40848(5) 0.0202(2) Uani 1 1 d .
H34A H 0.5064 -0.2433 0.4273 0.024 Uiso 1 1 calc R
C44 C 0.61498(8) -0.18406(9) 0.43495(5) 0.0208(2) Uani 1 1 d .
C54 C 0.66442(7) -0.11798(9) 0.40613(5) 0.0200(2) Uani 1 1 d .
H54A H 0.7149 -0.1066 0.4233 0.024 Uiso 1 1 calc R
C64 C 0.64278(7) -0.06785(8) 0.35312(5) 0.01796(19) Uani 1 1 d .
C74 C 0.43666(7) -0.16938(10) 0.32925(6) 0.0232(2) Uani 1 1 d .
H74A H 0.4157 -0.2294 0.3470 0.035 Uiso 1 1 calc R
H74B H 0.4402 -0.1763 0.2845 0.035 Uiso 1 1 calc R
H74C H 0.4018 -0.1151 0.3392 0.035 Uiso 1 1 calc R
C84 C 0.69790(7) 0.00485(10) 0.32491(6) 0.0237(2) Uani 1 1 d .
H84A H 0.7462 0.0082 0.3494 0.035 Uiso 1 1 calc R
H84B H 0.6728 0.0689 0.3240 0.035 Uiso 1 1 calc R
H84C H 0.7106 -0.0152 0.2829 0.035 Uiso 1 1 calc R
C94 C 0.64012(9) -0.23960(10) 0.49150(6) 0.0266(3) Uani 1 1 d .
H94A H 0.6849 -0.2068 0.5108 0.040 Uiso 1 1 calc R
H94B H 0.6553 -0.3057 0.4798 0.040 Uiso 1 1 calc R
H94C H 0.5965 -0.2424 0.5207 0.040 Uiso 1 1 calc R
C15 C 0.79891(9) -0.14181(12) 0.19201(7) 0.0301(3) Uani 1 1 d .
H15C H 0.8521 -0.1175 0.1999 0.045 Uiso 1 1 calc R
H15D H 0.7619 -0.0873 0.1921 0.045 Uiso 1 1 calc R
H15E H 0.7973 -0.1742 0.1519 0.045 Uiso 1 1 calc R
C25 C 0.77645(8) -0.21347(10) 0.24180(6) 0.0244(2) Uani 1 1 d .
H25A H 0.7820 -0.1816 0.2824 0.029 Uiso 1 1 calc R
H25B H 0.8133 -0.2691 0.2407 0.029 Uiso 1 1 calc R
C35 C 0.69326(8) -0.25125(10) 0.23500(6) 0.0245(2) Uani 1 1 d .
H35A H 0.6564 -0.1957 0.2360 0.029 Uiso 1 1 calc R
H35B H 0.6877 -0.2833 0.1945 0.029 Uiso 1 1 calc R
C45 C 0.67114(8) -0.32274(10) 0.28508(6) 0.0261(2) Uani 1 1 d .
H45A H 0.6737 -0.2894 0.3254 0.031 Uiso 1 1 calc R
H45B H 0.7099 -0.3762 0.2857 0.031 Uiso 1 1 calc R
C55 C 0.58948(10) -0.36548(12) 0.27648(8) 0.0366(3) Uani 1 1 d .
H55A H 0.5790 -0.4122 0.3094 0.055 Uiso 1 1 calc R
H55B H 0.5864 -0.3985 0.2366 0.055 Uiso 1 1 calc R
H55C H 0.5505 -0.3133 0.2778 0.055 Uiso 1 1 calc R

loop_
_atom_site_aniso_label
_atom_site_aniso_U_11
_atom_site_aniso_U_22
_atom_site_aniso_U_33
_atom_site_aniso_U_23
_atom_site_aniso_U_13
_atom_site_aniso_U_12
Fe1 0.01231(6) 0.01944(7) 0.01431(7) 0.00432(5) 0.00164(5) 0.00224(5)
N11 0.0116(3) 0.0148(4) 0.0133(3) 0.0009(3) 0.0022(3) 0.0011(3)
N21 0.0124(3) 0.0160(4) 0.0124(3) 0.0014(3) 0.0023(3) 0.0003(3)
C11 0.0163(4) 0.0249(5) 0.0123(4) 0.0041(4) 0.0007(3) 0.0019(4)
C21 0.0129(4) 0.0143(4) 0.0122(4) 0.0011(3) 0.0004(3) -0.0002(3)
C31 0.0125(4) 0.0156(4) 0.0148(4) 0.0022(3) 0.0014(3) 0.0018(3)
C41 0.0122(4) 0.0143(4) 0.0147(4) -0.0001(3) 0.0018(3) -0.0001(3)
C51 0.0167(4) 0.0171(5) 0.0239(5) 0.0025(4) 0.0065(4) 0.0039(4)
C12 0.0115(4) 0.0150(4) 0.0119(4) 0.0010(3) 0.0017(3) 0.0009(3)
C22 0.0121(4) 0.0149(4) 0.0140(4) 0.0004(3) 0.0018(3) 0.0000(3)
C32 0.0132(4) 0.0143(4) 0.0164(4) -0.0003(3) 0.0022(3) 0.0011(3)
C42 0.0118(4) 0.0165(4) 0.0144(4) 0.0005(3) 0.0013(3) 0.0011(3)
C52 0.0124(4) 0.0153(4) 0.0164(4) -0.0004(3) 0.0013(3) -0.0008(3)
C62 0.0127(4) 0.0141(4) 0.0135(4) 0.0000(3) 0.0010(3) 0.0002(3)
C72 0.0130(4) 0.0153(4) 0.0166(4) -0.0018(3) 0.0032(3) -0.0001(3)
C82 0.0166(4) 0.0236(5) 0.0183(5) -0.0015(4) 0.0010(4) -0.0020(4)
C92 0.0178(5) 0.0297(6) 0.0229(5) -0.0087(5) 0.0021(4) -0.0054(4)
C102 0.0212(5) 0.0234(6) 0.0328(6) -0.0079(5) 0.0091(5) -0.0085(4)
C112 0.0246(5) 0.0194(5) 0.0306(6) 0.0029(4) 0.0064(5) -0.0050(4)
C122 0.0183(5) 0.0185(5) 0.0222(5) 0.0020(4) 0.0023(4) -0.0022(4)
C132 0.0129(4) 0.0147(4) 0.0155(4) -0.0010(3) 0.0000(3) 0.0001(3)
C142 0.0179(4) 0.0159(4) 0.0188(5) 0.0000(4) 0.0012(4) 0.0001(4)
C152 0.0224(5) 0.0163(5) 0.0240(5) 0.0013(4) -0.0014(4) -0.0006(4)
C162 0.0265(6) 0.0166(5) 0.0273(6) -0.0046(4) -0.0036(4) 0.0030(4)
C172 0.0232(5) 0.0221(5) 0.0220(5) -0.0063(4) 0.0012(4) 0.0035(4)
C182 0.0177(4) 0.0180(5) 0.0180(5) -0.0021(4) 0.0013(4) 0.0005(4)
C192 0.0121(4) 0.0169(4) 0.0174(4) 0.0019(3) 0.0022(3) 0.0011(3)
C202 0.0138(4) 0.0223(5) 0.0190(5) 0.0008(4) 0.0014(3) 0.0000(4)
C212 0.0122(4) 0.0288(6) 0.0236(5) 0.0048(4) 0.0021(4) 0.0005(4)
C222 0.0159(5) 0.0252(6) 0.0308(6) 0.0048(5) 0.0085(4) 0.0040(4)
C232 0.0204(5) 0.0244(6) 0.0326(6) -0.0049(5) 0.0102(5) 0.0021(4)
C242 0.0157(4) 0.0220(5) 0.0264(6) -0.0050(4) 0.0055(4) -0.0004(4)
C13 0.0134(4) 0.0150(4) 0.0128(4) 0.0007(3) 0.0025(3) 0.0005(3)
C23 0.0137(4) 0.0159(4) 0.0129(4) 0.0004(3) 0.0016(3) -0.0004(3)
C33 0.0148(4) 0.0172(4) 0.0138(4) 0.0003(3) 0.0019(3) -0.0017(3)
C43 0.0152(4) 0.0162(4) 0.0130(4) 0.0009(3) 0.0021(3) -0.0010(3)
C53 0.0151(4) 0.0180(4) 0.0128(4) 0.0007(3) 0.0012(3) -0.0011(3)
C63 0.0141(4) 0.0156(4) 0.0137(4) 0.0003(3) 0.0016(3) -0.0008(3)
C73 0.0152(4) 0.0154(4) 0.0134(4) 0.0003(3) 0.0008(3) -0.0016(3)
C83 0.0179(4) 0.0225(5) 0.0161(4) -0.0025(4) 0.0016(4) 0.0007(4)
C93 0.0247(5) 0.0290(6) 0.0155(5) -0.0046(4) 0.0019(4) -0.0005(5)
C103 0.0269(6) 0.0284(6) 0.0157(5) -0.0017(4) -0.0039(4) -0.0011(5)
C113 0.0189(5) 0.0300(6) 0.0201(5) -0.0013(4) -0.0037(4) 0.0009(4)
C123 0.0163(4) 0.0219(5) 0.0170(5) -0.0015(4) 0.0007(3) 0.0000(4)
C133 0.0145(4) 0.0173(4) 0.0140(4) -0.0014(3) 0.0019(3) -0.0019(3)
C143 0.0181(4) 0.0189(5) 0.0180(5) -0.0003(4) 0.0009(4) -0.0029(4)
C153 0.0212(5) 0.0222(5) 0.0234(5) -0.0010(4) 0.0024(4) -0.0068(4)
C163 0.0173(5) 0.0270(6) 0.0247(5) -0.0050(4) 0.0002(4) -0.0051(4)
C173 0.0160(4) 0.0267(6) 0.0194(5) -0.0032(4) -0.0020(4) 0.0004(4)
C183 0.0167(4) 0.0202(5) 0.0154(4) -0.0015(4) 0.0003(3) -0.0004(4)
C193 0.0176(4) 0.0152(4) 0.0133(4) -0.0006(3) 0.0027(3) -0.0021(3)
C203 0.0185(4) 0.0188(5) 0.0167(4) -0.0009(4) 0.0037(4) -0.0019(4)
C213 0.0216(5) 0.0203(5) 0.0209(5) -0.0037(4) 0.0085(4) -0.0041(4)
C223 0.0330(6) 0.0165(5) 0.0183(5) -0.0006(4) 0.0104(4) -0.0041(4)
C233 0.0325(6) 0.0196(5) 0.0161(5) 0.0040(4) 0.0023(4) -0.0023(4)
C243 0.0219(5) 0.0211(5) 0.0169(5) 0.0031(4) 0.0021(4) -0.0008(4)
N14 0.0151(4) 0.0230(5) 0.0171(4) 0.0048(3) 0.0015(3) 0.0025(3)
C14 0.0164(4) 0.0181(5) 0.0148(4) 0.0003(3) 0.0006(3) 0.0033(4)
C24 0.0184(5) 0.0180(5) 0.0179(5) 0.0000(4) 0.0009(4) 0.0018(4)
C34 0.0237(5) 0.0192(5) 0.0176(5) 0.0021(4) 0.0029(4) 0.0021(4)
C44 0.0282(6) 0.0187(5) 0.0155(4) -0.0003(4) -0.0009(4) 0.0068(4)
C54 0.0211(5) 0.0211(5) 0.0177(5) -0.0013(4) -0.0034(4) 0.0053(4)
C64 0.0179(4) 0.0179(5) 0.0181(5) -0.0015(4) -0.0003(4) 0.0029(4)
C74 0.0197(5) 0.0248(6) 0.0251(6) 0.0023(4) 0.0007(4) -0.0016(4)
C84 0.0193(5) 0.0245(6) 0.0272(6) 0.0014(5) -0.0017(4) -0.0010(4)
C94 0.0395(7) 0.0230(6) 0.0173(5) 0.0021(4) -0.0028(5) 0.0081(5)
C15 0.0284(6) 0.0363(7) 0.0256(6) 0.0056(5) 0.0028(5) 0.0049(5)
C25 0.0232(5) 0.0290(6) 0.0211(5) 0.0030(4) -0.0012(4) 0.0044(5)
C35 0.0245(5) 0.0318(6) 0.0174(5) -0.0010(4) -0.0019(4) 0.0032(5)
C45 0.0279(6) 0.0241(6) 0.0261(6) -0.0008(5) -0.0006(5) 0.0016(5)
C55 0.0373(8) 0.0330(7) 0.0394(8) -0.0050(6) -0.0028(6) -0.0080(6)

loop_
_atom_type_symbol
_atom_type_description
_atom_type_scat_dispersion_real
_atom_type_scat_dispersion_imag
_atom_type_scat_source
C C 0.0033 0.0016 'International Tables Vol C Tables 4.2.6.8 and 6.1.1.4'
H H 0.0000 0.0000 'International Tables Vol C Tables 4.2.6.8 and 6.1.1.4'
N N 0.0061 0.0033 'International Tables Vol C Tables 4.2.6.8 and 6.1.1.4'
Fe Fe 0.3463 0.8444 'International Tables Vol C Tables 4.2.6.8 and 6.1.1.4'

loop_
_geom_angle_atom_site_label_1
_geom_angle_atom_site_label_2
_geom_angle_atom_site_label_3
_geom_angle
N14 Fe1 N21 150.62(4)
N14 Fe1 N11 115.00(4)
N21 Fe1 N11 93.80(4)
C21 N11 C12 120.28(9)
C21 N11 Fe1 124.53(7)
C12 N11 Fe1 114.90(7)
C41 N21 C13 119.70(9)
C41 N21 Fe1 123.43(7)
C13 N21 Fe1 116.69(7)
C21 C11 H11A 109.5
C21 C11 H11B 109.5
H11A C11 H11B 109.5
C21 C11 H11C 109.5
H11A C11 H11C 109.5
H11B C11 H11C 109.5
N11 C21 C31 122.92(9)
N11 C21 C11 119.97(9)
C31 C21 C11 117.11(9)
C41 C31 C21 129.33(10)
C41 C31 H31A 115.3
C21 C31 H31A 115.3
N21 C41 C31 123.75(9)
N21 C41 C51 120.10(9)
C31 C41 C51 116.15(9)
C41 C51 H51A 109.5
C41 C51 H51B 109.5
H51A C51 H51B 109.5
C41 C51 H51C 109.5
H51A C51 H51C 109.5
H51B C51 H51C 109.5
C22 C12 C62 119.62(9)
C22 C12 N11 118.47(9)
C62 C12 N11 121.72(9)
C32 C22 C12 119.77(9)
C32 C22 C72 119.03(9)
C12 C22 C72 121.17(9)
C42 C32 C22 121.74(10)
C42 C32 H32A 119.1
C22 C32 H32A 119.1
C32 C42 C52 117.53(9)
C32 C42 C192 121.13(10)
C52 C42 C192 121.34(9)
C62 C52 C42 122.68(10)
C62 C52 H52A 118.7
C42 C52 H52A 118.7
C52 C62 C12 118.64(9)
C52 C62 C132 118.36(9)
C12 C62 C132 122.88(9)
C122 C72 C82 118.93(10)
C122 C72 C22 120.98(10)
C82 C72 C22 120.03(10)
C92 C82 C72 120.13(11)
C92 C82 H82A 119.9
C72 C82 H82A 119.9
C102 C92 C82 120.65(12)
C102 C92 H92A 119.7
C82 C92 H92A 119.7
C92 C102 C112 119.53(11)
C92 C102 H10A 120.2
C112 C102 H10A 120.2
C102 C112 C122 120.24(12)
C102 C112 H11D 119.9
C122 C112 H11D 119.9
C72 C122 C112 120.51(11)
C72 C122 H12A 119.7
C112 C122 H12A 119.7
C182 C132 C142 118.14(10)
C182 C132 C62 123.08(10)
C142 C132 C62 118.77(9)
C152 C142 C132 121.32(11)
C152 C142 H14A 119.3
C132 C142 H14A 119.3
C162 C152 C142 119.87(11)
C162 C152 H15A 120.1
C142 C152 H15A 120.1
C152 C162 C172 119.49(11)
C152 C162 H16A 120.3
C172 C162 H16A 120.3
C162 C172 C182 120.66(11)
C162 C172 H17A 119.7
C182 C172 H17A 119.7
C172 C182 C132 120.50(11)
C172 C182 H18A 119.7
C132 C182 H18A 119.7
C242 C192 C202 118.02(10)
C242 C192 C42 121.20(10)
C202 C192 C42 120.75(10)
C212 C202 C192 120.82(11)
C212 C202 H20A 119.6
C192 C202 H20A 119.6
C222 C212 C202 120.45(11)
C222 C212 H21A 119.8
C202 C212 H21A 119.8
C212 C222 C232 119.50(11)
C212 C222 H22A 120.2
C232 C222 H22A 120.2
C222 C232 C242 120.11(12)
C222 C232 H23A 119.9
C242 C232 H23A 119.9
C232 C242 C192 121.09(11)
C232 C242 H24A 119.5
C192 C242 H24A 119.5
C63 C13 C23 119.71(9)
C63 C13 N21 119.56(9)
C23 C13 N21 120.48(9)
C33 C23 C13 119.14(10)
C33 C23 C73 117.86(9)
C13 C23 C73 123.00(9)
C43 C33 C23 121.70(10)
C43 C33 H33A 119.1
C23 C33 H33A 119.1
C53 C43 C33 118.30(9)
C53 C43 C193 120.86(10)
C33 C43 C193 120.83(9)
C43 C53 C63 121.94(10)
C43 C53 H53A 119.0
C63 C53 H53A 119.0
C53 C63 C13 119.19(10)
C53 C63 C133 118.26(9)
C13 C63 C133 122.50(9)
C123 C73 C83 118.22(10)
C123 C73 C23 118.95(10)
C83 C73 C23 122.82(10)
C93 C83 C73 120.47(11)
C93 C83 H83A 119.8
C73 C83 H83A 119.8
C103 C93 C83 120.61(11)
C103 C93 H93A 119.7
C83 C93 H93A 119.7
C113 C103 C93 119.43(11)
C113 C103 H10B 120.3
C93 C103 H10B 120.3
C103 C113 C123 120.23(11)
C103 C113 H11E 119.9
C123 C113 H11E 119.9
C113 C123 C73 121.04(11)
C113 C123 H12B 119.5
C73 C123 H12B 119.5
C183 C133 C143 118.30(10)
C183 C133 C63 118.71(10)
C143 C133 C63 122.95(10)
C153 C143 C133 120.21(11)
C153 C143 H14B 119.9
C133 C143 H14B 119.9
C163 C153 C143 120.60(12)
C163 C153 H15B 119.7
C143 C153 H15B 119.7
C173 C163 C153 119.76(11)
C173 C163 H16B 120.1
C153 C163 H16B 120.1
C163 C173 C183 119.92(11)
C163 C173 H17B 120.0
C183 C173 H17B 120.0
C173 C183 C133 121.19(11)
C173 C183 H18B 119.4
C133 C183 H18B 119.4
C243 C193 C203 118.24(10)
C243 C193 C43 120.49(10)
C203 C193 C43 121.26(10)
C213 C203 C193 120.72(11)
C213 C203 H20B 119.6
C193 C203 H20B 119.6
C223 C213 C203 120.32(11)
C223 C213 H21B 119.8
C203 C213 H21B 119.8
C213 C223 C233 119.60(11)
C213 C223 H22B 120.2
C233 C223 H22B 120.2
C223 C233 C243 120.22(12)
C223 C233 H23B 119.9
C243 C233 H23B 119.9
C233 C243 C193 120.89(11)
C233 C243 H24B 119.6
C193 C243 H24B 119.6
C14 N14 Fe1 139.35(8)
C14 N14 H14 112.0(15)
Fe1 N14 H14 105.3(15)
N14 C14 C24 120.95(10)
N14 C14 C64 120.81(10)
C24 C14 C64 118.25(10)
C34 C24 C14 119.68(11)
C34 C24 C74 119.79(11)
C14 C24 C74 120.54(10)
C44 C34 C24 122.61(11)
C44 C34 H34A 118.7
C24 C34 H34A 118.7
C54 C44 C34 117.02(11)
C54 C44 C94 121.85(12)
C34 C44 C94 121.11(12)
C44 C54 C64 122.55(11)
C44 C54 H54A 118.7
C64 C54 H54A 118.7
C54 C64 C14 119.90(11)
C54 C64 C84 120.22(11)
C14 C64 C84 119.85(10)
C24 C74 H74A 109.5
C24 C74 H74B 109.5
H74A C74 H74B 109.5
C24 C74 H74C 109.5
H74A C74 H74C 109.5
H74B C74 H74C 109.5
C64 C84 H84A 109.5
C64 C84 H84B 109.5
H84A C84 H84B 109.5
C64 C84 H84C 109.5
H84A C84 H84C 109.5
H84B C84 H84C 109.5
C44 C94 H94A 109.5
C44 C94 H94B 109.5
H94A C94 H94B 109.5
C44 C94 H94C 109.5
H94A C94 H94C 109.5
H94B C94 H94C 109.5
C25 C15 H15C 109.5
C25 C15 H15D 109.5
H15C C15 H15D 109.5
C25 C15 H15E 109.5
H15C C15 H15E 109.5
H15D C15 H15E 109.5
C15 C25 C35 113.08(11)
C15 C25 H25A 109.0
C35 C25 H25A 109.0
C15 C25 H25B 109.0
C35 C25 H25B 109.0
H25A C25 H25B 107.8
C45 C35 C25 112.78(11)
C45 C35 H35A 109.0
C25 C35 H35A 109.0
C45 C35 H35B 109.0
C25 C35 H35B 109.0
H35A C35 H35B 107.8
C35 C45 C55 113.10(12)
C35 C45 H45A 109.0
C55 C45 H45A 109.0
C35 C45 H45B 109.0
C55 C45 H45B 109.0
H45A C45 H45B 107.8
C45 C55 H55A 109.5
C45 C55 H55B 109.5
H55A C55 H55B 109.5
C45 C55 H55C 109.5
H55A C55 H55C 109.5
H55B C55 H55C 109.5

loop_
_geom_bond_atom_site_label_1
_geom_bond_atom_site_label_2
_geom_bond_distance
Fe1 N14 1.9024(10)
Fe1 N21 1.9819(9)
Fe1 N11 2.0112(9)
N11 C21 1.3318(13)
N11 C12 1.4258(13)
N21 C41 1.3404(14)
N21 C13 1.4234(13)
C11 C21 1.5070(14)
C11 H11A 0.9800
C11 H11B 0.9800
C11 H11C 0.9800
C21 C31 1.4024(14)
C31 C41 1.4002(14)
C31 H31A 0.9500
C41 C51 1.5105(15)
C51 H51A 0.9800
C51 H51B 0.9800
C51 H51C 0.9800
C12 C22 1.4055(15)
C12 C62 1.4143(14)
C22 C32 1.3974(14)
C22 C72 1.4910(15)
C32 C42 1.3960(15)
C32 H32A 0.9500
C42 C52 1.3988(15)
C42 C192 1.4824(15)
C52 C62 1.3962(14)
C52 H52A 0.9500
C62 C132 1.4889(15)
C72 C122 1.3928(16)
C72 C82 1.3983(16)
C82 C92 1.3947(17)
C82 H82A 0.9500
C92 C102 1.384(2)
C92 H92A 0.9500
C102 C112 1.387(2)
C102 H10A 0.9500
C112 C122 1.3970(17)
C112 H11D 0.9500
C122 H12A 0.9500
C132 C182 1.3959(15)
C132 C142 1.3992(16)
C142 C152 1.3892(16)
C142 H14A 0.9500
C152 C162 1.3867(18)
C152 H15A 0.9500
C162 C172 1.3882(19)
C162 H16A 0.9500
C172 C182 1.3907(17)
C172 H17A 0.9500
C182 H18A 0.9500
C192 C242 1.3952(17)
C192 C202 1.3984(16)
C202 C212 1.3903(16)
C202 H20A 0.9500
C212 C222 1.3847(19)
C212 H21A 0.9500
C222 C232 1.3860(19)
C222 H22A 0.9500
C232 C242 1.3927(17)
C232 H23A 0.9500
C242 H24A 0.9500
C13 C63 1.4074(15)
C13 C23 1.4137(15)
C23 C33 1.3991(15)
C23 C73 1.4874(15)
C33 C43 1.3968(15)
C33 H33A 0.9500
C43 C53 1.3895(15)
C43 C193 1.4835(15)
C53 C63 1.4001(15)
C53 H53A 0.9500
C63 C133 1.4869(15)
C73 C123 1.3954(15)
C73 C83 1.4007(15)
C83 C93 1.3910(17)
C83 H83A 0.9500
C93 C103 1.3858(18)
C93 H93A 0.9500
C103 C113 1.3853(18)
C103 H10B 0.9500
C113 C123 1.3899(17)
C113 H11E 0.9500
C123 H12B 0.9500
C133 C183 1.3988(16)
C133 C143 1.4043(16)
C143 C153 1.3921(16)
C143 H14B 0.9500
C153 C163 1.3875(19)
C153 H15B 0.9500
C163 C173 1.3866(19)
C163 H16B 0.9500
C173 C183 1.3889(16)
C173 H17B 0.9500
C183 H18B 0.9500
C193 C243 1.3980(16)
C193 C203 1.3985(16)
C203 C213 1.3901(16)
C203 H20B 0.9500
C213 C223 1.3858(19)
C213 H21B 0.9500
C223 C233 1.3872(19)
C223 H22B 0.9500
C233 C243 1.3880(16)
C233 H23B 0.9500
C243 H24B 0.9500
N14 C14 1.3893(15)
N14 H14 0.84(2)
C14 C24 1.4116(16)
C14 C64 1.4169(16)
C24 C34 1.3967(16)
C24 C74 1.5024(17)
C34 C44 1.3938(18)
C34 H34A 0.9500
C44 C54 1.3909(18)
C44 C94 1.5088(17)
C54 C64 1.3921(16)
C54 H54A 0.9500
C64 C84 1.5050(18)
C74 H74A 0.9800
C74 H74B 0.9800
C74 H74C 0.9800
C84 H84A 0.9800
C84 H84B 0.9800
C84 H84C 0.9800
C94 H94A 0.9800
C94 H94B 0.9800
C94 H94C 0.9800
C15 C25 1.5149(19)
C15 H15C 0.9800
C15 H15D 0.9800
C15 H15E 0.9800
C25 C35 1.5173(19)
C25 H25A 0.9900
C25 H25B 0.9900
C35 C45 1.5165(19)
C35 H35A 0.9900
C35 H35B 0.9900
C45 C55 1.522(2)
C45 H45A 0.9900
C45 H45B 0.9900
C55 H55A 0.9800
C55 H55B 0.9800
C55 H55C 0.9800

loop_
_geom_torsion_atom_site_label_1
_geom_torsion_atom_site_label_2
_geom_torsion_atom_site_label_3
_geom_torsion_atom_site_label_4
_geom_torsion
N14 Fe1 N11 C21 -166.58(8)
N21 Fe1 N11 C21 7.40(9)
N14 Fe1 N11 C12 7.31(9)
N21 Fe1 N11 C12 -178.71(7)
N14 Fe1 N21 C41 152.94(9)
N11 Fe1 N21 C41 -15.89(9)
N14 Fe1 N21 C13 -22.20(13)
N11 Fe1 N21 C13 168.98(8)
C12 N11 C21 C31 -171.68(10)
Fe1 N11 C21 C31 1.90(15)
C12 N11 C21 C11 8.50(15)
Fe1 N11 C21 C11 -177.92(8)
N11 C21 C31 C41 -7.33(18)
C11 C21 C31 C41 172.49(11)
C13 N21 C41 C31 -169.14(10)
Fe1 N21 C41 C31 15.87(15)
C13 N21 C41 C51 11.62(15)
Fe1 N21 C41 C51 -163.38(8)
C21 C31 C41 N21 -2.50(18)
C21 C31 C41 C51 176.77(11)
C21 N11 C12 C22 -114.67(11)
Fe1 N11 C12 C22 71.16(11)
C21 N11 C12 C62 70.24(13)
Fe1 N11 C12 C62 -103.93(10)
C62 C12 C22 C32 1.28(15)
N11 C12 C22 C32 -173.92(9)
C62 C12 C22 C72 -176.77(9)
N11 C12 C22 C72 8.03(15)
C12 C22 C32 C42 -1.39(16)
C72 C22 C32 C42 176.71(10)
C22 C32 C42 C52 0.62(16)
C22 C32 C42 C192 -179.90(10)
C32 C42 C52 C62 0.23(16)
C192 C42 C52 C62 -179.25(10)
C42 C52 C62 C12 -0.31(16)
C42 C52 C62 C132 -176.52(10)
C22 C12 C62 C52 -0.46(15)
N11 C12 C62 C52 174.58(9)
C22 C12 C62 C132 175.58(10)
N11 C12 C62 C132 -9.39(15)
C32 C22 C72 C122 75.81(14)
C12 C22 C72 C122 -106.12(12)
C32 C22 C72 C82 -101.41(13)
C12 C22 C72 C82 76.66(14)
C122 C72 C82 C92 -0.82(17)
C22 C72 C82 C92 176.46(10)
C72 C82 C92 C102 0.23(18)
C82 C92 C102 C112 0.50(19)
C92 C102 C112 C122 -0.6(2)
C82 C72 C122 C112 0.70(17)
C22 C72 C122 C112 -176.56(11)
C102 C112 C122 C72 0.02(19)
C52 C62 C132 C182 -140.07(11)
C12 C62 C132 C182 43.89(15)
C52 C62 C132 C142 41.18(14)
C12 C62 C132 C142 -134.86(11)
C182 C132 C142 C152 -0.96(16)
C62 C132 C142 C152 177.85(10)
C132 C142 C152 C162 -0.43(18)
C142 C152 C162 C172 1.56(19)
C152 C162 C172 C182 -1.30(19)
C162 C172 C182 C132 -0.11(18)
C142 C132 C182 C172 1.22(16)
C62 C132 C182 C172 -177.54(10)
C32 C42 C192 C242 31.09(16)
C52 C42 C192 C242 -149.45(11)
C32 C42 C192 C202 -146.71(11)
C52 C42 C192 C202 32.75(16)
C242 C192 C202 C212 -1.30(17)
C42 C192 C202 C212 176.57(11)
C192 C202 C212 C222 0.19(18)
C202 C212 C222 C232 0.85(19)
C212 C222 C232 C242 -0.7(2)
C222 C232 C242 C192 -0.4(2)
C202 C192 C242 C232 1.41(18)
C42 C192 C242 C232 -176.45(12)
C41 N21 C13 C63 -119.50(11)
Fe1 N21 C13 C63 55.83(12)
C41 N21 C13 C23 66.28(14)
Fe1 N21 C13 C23 -118.39(9)
C63 C13 C23 C33 1.69(15)
N21 C13 C23 C33 175.90(10)
C63 C13 C23 C73 -177.69(10)
N21 C13 C23 C73 -3.48(16)
C13 C23 C33 C43 -1.22(16)
C73 C23 C33 C43 178.19(10)
C23 C33 C43 C53 0.50(16)
C23 C33 C43 C193 -178.14(10)
C33 C43 C53 C63 -0.25(16)
C193 C43 C53 C63 178.39(10)
C43 C53 C63 C13 0.74(16)
C43 C53 C63 C133 -176.61(10)
C23 C13 C63 C53 -1.46(16)
N21 C13 C63 C53 -175.72(10)
C23 C13 C63 C133 175.78(10)
N21 C13 C63 C133 1.52(16)
C33 C23 C73 C123 48.28(15)
C13 C23 C73 C123 -132.33(11)
C33 C23 C73 C83 -130.26(12)
C13 C23 C73 C83 49.13(16)
C123 C73 C83 C93 0.07(18)
C23 C73 C83 C93 178.62(11)
C73 C83 C93 C103 0.0(2)
C83 C93 C103 C113 0.0(2)
C93 C103 C113 C123 -0.1(2)
C103 C113 C123 C73 0.1(2)
C83 C73 C123 C113 -0.10(18)
C23 C73 C123 C113 -178.70(11)
C53 C63 C133 C183 42.18(15)
C13 C63 C133 C183 -135.08(11)
C53 C63 C133 C143 -135.82(11)
C13 C63 C133 C143 46.92(16)
C183 C133 C143 C153 0.50(16)
C63 C133 C143 C153 178.50(11)
C133 C143 C153 C163 0.16(18)
C143 C153 C163 C173 -0.56(19)
C153 C163 C173 C183 0.30(19)
C163 C173 C183 C133 0.37(18)
C143 C133 C183 C173 -0.76(16)
C63 C133 C183 C173 -178.85(10)
C53 C43 C193 C243 -37.33(16)
C33 C43 C193 C243 141.28(11)
C53 C43 C193 C203 143.73(11)
C33 C43 C193 C203 -37.66(16)
C243 C193 C203 C213 0.66(17)
C43 C193 C203 C213 179.63(10)
C193 C203 C213 C223 -0.36(18)
C203 C213 C223 C233 -0.09(18)
C213 C223 C233 C243 0.22(19)
C223 C233 C243 C193 0.10(19)
C203 C193 C243 C233 -0.53(17)
C43 C193 C243 C233 -179.51(11)
N21 Fe1 N14 C14 16.94(19)
N11 Fe1 N14 C14 -175.37(12)
Fe1 N14 C14 C24 37.54(19)
Fe1 N14 C14 C64 -142.49(11)
N14 C14 C24 C34 -179.36(11)
C64 C14 C24 C34 0.67(16)
N14 C14 C24 C74 0.37(17)
C64 C14 C24 C74 -179.60(11)
C14 C24 C34 C44 -0.38(18)
C74 C24 C34 C44 179.89(12)
C24 C34 C44 C54 0.10(18)
C24 C34 C44 C94 -178.52(11)
C34 C44 C54 C64 -0.14(17)
C94 C44 C54 C64 178.47(11)
C44 C54 C64 C14 0.46(18)
C44 C54 C64 C84 178.33(11)
N14 C14 C64 C54 179.32(11)
C24 C14 C64 C54 -0.71(16)
N14 C14 C64 C84 1.44(17)
C24 C14 C64 C84 -178.59(11)
C15 C25 C35 C45 -179.87(12)
C25 C35 C45 C55 -176.63(12)
